data_1559056
loop_
_publ_author_name
'Pranckevicius, Conor'
'Weber, Marco'
'Krummenacher, Ivo'
'Phukan, Ashwini K.'
'Braunschweig, Holger'

_publ_section_title
;
 Phosphinoborylenes as stable sources of fleeting borylenes
;
_journal_name_full 'Chemical Science'
_journal_paper_doi 10.1039/D0SC04826G
_journal_year 2020
_chemical_formula_sum 'C30 H48 B2 N3 Se'
_chemical_formula_weight 551.29
_space_group_crystal_system triclinic
_space_group_IT_number 2
_space_group_name_Hall '-P 1'
_space_group_name_H-M_alt 'P -1'
_atom_sites_solution_hydrogens geom
_audit_creation_method SHELXL-2014/7
_audit_update_record
;
2020-07-23 deposited with the CCDC.	2020-09-10 downloaded from the CCDC.
;
_cell_angle_alpha 92.4150(10)
_cell_angle_beta 90.4870(10)
_cell_angle_gamma 91.6220(10)
_cell_formula_units_Z 4
_cell_length_a 9.5614(4)
_cell_length_b 15.9406(5)
_cell_length_c 19.9983(8)
_cell_measurement_reflns_used 9882
_cell_measurement_temperature 105(2)
_cell_measurement_theta_max 27.48
_cell_measurement_theta_min 2.79
_cell_volume 3044.0(2)
_computing_structure_refinement 'SHELXL-2014/7 (Sheldrick, 2014)'
_diffrn_ambient_temperature 105(2)
_diffrn_measured_fraction_theta_full 0.993
_diffrn_measured_fraction_theta_max 0.994
_diffrn_measurement_device_type 'Bruker APEX-II CCD'
_diffrn_measurement_method '\f and \w scans'
_diffrn_radiation_type MoK\a
_diffrn_radiation_wavelength 0.71073
_diffrn_reflns_av_R_equivalents 0.0794
_diffrn_reflns_av_unetI/netI 0.0454
_diffrn_reflns_Laue_measured_fraction_full 0.993
_diffrn_reflns_Laue_measured_fraction_max 0.994
_diffrn_reflns_limit_h_max 12
_diffrn_reflns_limit_h_min -12
_diffrn_reflns_limit_k_max 20
_diffrn_reflns_limit_k_min -20
_diffrn_reflns_limit_l_max 25
_diffrn_reflns_limit_l_min -25
_diffrn_reflns_number 103336
_diffrn_reflns_point_group_measured_fraction_full 0.993
_diffrn_reflns_point_group_measured_fraction_max 0.994
_diffrn_reflns_theta_full 25.242
_diffrn_reflns_theta_max 27.509
_diffrn_reflns_theta_min 2.714
_diffrn_source 'fine focus sealed tube'
_exptl_absorpt_coefficient_mu 1.256
_exptl_absorpt_correction_T_max 0.7456
_exptl_absorpt_correction_T_min 0.6211
_exptl_absorpt_correction_type multi-scan
_exptl_absorpt_process_details sadabs
_exptl_crystal_colour yellow
_exptl_crystal_density_diffrn 1.203
_exptl_crystal_description block
_exptl_crystal_F_000 1172
_exptl_crystal_size_max 0.116
_exptl_crystal_size_mid 0.084
_exptl_crystal_size_min 0.056
_refine_diff_density_max 0.584
_refine_diff_density_min -0.711
_refine_diff_density_rms 0.057
_refine_ls_extinction_method none
_refine_ls_goodness_of_fit_ref 1.025
_refine_ls_hydrogen_treatment constr
_refine_ls_matrix_type full
_refine_ls_number_parameters 673
_refine_ls_number_reflns 13909
_refine_ls_number_restraints 0
_refine_ls_restrained_S_all 1.025
_refine_ls_R_factor_all 0.0358
_refine_ls_R_factor_gt 0.0303
_refine_ls_shift/su_max 0.004
_refine_ls_shift/su_mean 0.000
_refine_ls_structure_factor_coef Fsqd
_refine_ls_weighting_details 'w=1/[\s^2^(Fo^2^)+(0.0282P)^2^+1.5030P] where P=(Fo^2^+2Fc^2^)/3'
_refine_ls_weighting_scheme calc
_refine_ls_wR_factor_gt 0.0771
_refine_ls_wR_factor_ref 0.0806
_reflns_Friedel_coverage 0.000
_reflns_number_gt 12389
_reflns_number_total 13909
_reflns_threshold_expression 'I > 2\s(I)'
_cod_data_source_file d0sc04826g2.cif
_cod_data_source_block copr088_0m
_cod_depositor_comments
;

2022-04-19
Z value and formula fixed to values more according to usual
chemical conventions.                 miguel
;
_cod_original_formula_sum 'C60 H96 B4 N6 Se2'
_cod_original_formula_weight 1102.58
_cod_original_formula_units_Z 2
_cod_database_code 1559056
_shelx_shelxl_version_number 2014/7
_shelx_space_group_comment
;
The symmetry employed for this shelxl refinement is uniquely defined
by the following loop, which should always be used as a source of
symmetry information in preference to the above space-group names.
They are only intended as comments.
;

loop_
_space_group_symop_operation_xyz
'x, y, z'
'-x, -y, -z'

loop_
_atom_site_label
_atom_site_type_symbol
_atom_site_fract_x
_atom_site_fract_y
_atom_site_fract_z
_atom_site_U_iso_or_equiv
_atom_site_adp_type
_atom_site_occupancy
_atom_site_site_symmetry_order
_atom_site_calc_flag
_atom_site_refinement_flags_posn
_atom_site_refinement_flags_adp
_atom_site_refinement_flags_occupancy
_atom_site_disorder_assembly
_atom_site_disorder_group
Se1 Se -0.02017(2) 0.34198(2) 0.83060(2) 0.01866(5) Uani 1 1 d . . . . .
Se2 Se 0.48613(2) 0.65528(2) 0.67438(2) 0.01685(5) Uani 1 1 d . . . . .
N1 N 0.24213(12) 0.20908(7) 0.77400(6) 0.0137(2) Uani 1 1 d . . . . .
N2 N -0.13149(14) 0.13552(8) 0.92885(7) 0.0205(3) Uani 1 1 d . . . . .
N3 N -0.01214(14) 0.24706(8) 0.99990(6) 0.0198(3) Uani 1 1 d . . . . .
N4 N 0.75930(12) 0.78924(7) 0.73473(6) 0.0130(2) Uani 1 1 d . . . . .
N5 N 0.42403(15) 0.82701(9) 0.53857(7) 0.0227(3) Uani 1 1 d . . . . .
N6 N 0.61102(14) 0.72791(9) 0.50568(6) 0.0220(3) Uani 1 1 d . . . . .
C1 C -0.15989(16) 0.36879(9) 0.89619(7) 0.0172(3) Uani 1 1 d . . . . .
C2 C -0.28325(17) 0.32114(11) 0.90032(8) 0.0246(3) Uani 1 1 d . . . . .
H5 H -0.2987 0.2728 0.8715 0.030 Uiso 1 1 calc R U . . .
C3 C -0.38444(19) 0.34443(13) 0.94694(10) 0.0349(4) Uani 1 1 d . . . . .
H1 H -0.4682 0.3115 0.9502 0.042 Uiso 1 1 calc R U . . .
C4 C -0.3629(2) 0.41538(13) 0.98831(10) 0.0384(5) Uani 1 1 d . . . . .
H4 H -0.4322 0.4311 1.0199 0.046 Uiso 1 1 calc R U . . .
C5 C -0.2419(2) 0.46330(12) 0.98401(9) 0.0352(4) Uani 1 1 d . . . . .
H3 H -0.2277 0.5121 1.0125 0.042 Uiso 1 1 calc R U . . .
C6 C -0.13986(19) 0.44044(10) 0.93787(8) 0.0242(3) Uani 1 1 d . . . . .
H2 H -0.0564 0.4738 0.9348 0.029 Uiso 1 1 calc R U . . .
B1\ B 0.05520(17) 0.23797(10) 0.86674(8) 0.0138(3) Uani 1 1 d . . . . .
C8 C 0.17604(14) 0.19356(9) 0.83316(7) 0.0135(3) Uani 1 1 d . . . . .
C9 C 0.24578(15) 0.11794(9) 0.86364(7) 0.0157(3) Uani 1 1 d . . . . .
C10 C 0.15016(17) 0.03869(10) 0.85655(9) 0.0223(3) Uani 1 1 d . . . . .
H6 H 0.1197 0.0299 0.8098 0.034 Uiso 1 1 calc R U . . .
H7 H 0.0681 0.0458 0.8851 0.034 Uiso 1 1 calc R U . . .
H8 H 0.2017 -0.0101 0.8703 0.034 Uiso 1 1 calc R U . . .
C11 C 0.38008(16) 0.10908(10) 0.82257(8) 0.0193(3) Uani 1 1 d . . . . .
H33 H 0.4596 0.1387 0.8462 0.023 Uiso 1 1 calc R U . . .
H32 H 0.4026 0.0491 0.8159 0.023 Uiso 1 1 calc R U . . .
C12 C 0.35385(15) 0.14781(9) 0.75519(8) 0.0180(3) Uani 1 1 d . . . . .
C13 C 0.30240(18) 0.08352(11) 0.70095(9) 0.0274(4) Uani 1 1 d . . . . .
H11 H 0.2149 0.0565 0.7152 0.041 Uiso 1 1 calc R U . . .
H10 H 0.3732 0.0409 0.6937 0.041 Uiso 1 1 calc R U . . .
H9 H 0.2862 0.1119 0.6592 0.041 Uiso 1 1 calc R U . . .
C14 C 0.48755(16) 0.19007(11) 0.73003(9) 0.0244(3) Uani 1 1 d . . . . .
H14 H 0.4652 0.2236 0.6916 0.037 Uiso 1 1 calc R U . . .
H13 H 0.5541 0.1470 0.7165 0.037 Uiso 1 1 calc R U . . .
H12 H 0.5292 0.2267 0.7659 0.037 Uiso 1 1 calc R U . . .
C15 C 0.20565(14) 0.27581(9) 0.73073(7) 0.0133(3) Uani 1 1 d . . . . .
C16 C 0.09781(15) 0.26338(9) 0.68236(7) 0.0153(3) Uani 1 1 d . . . . .
C17 C 0.00819(16) 0.18335(10) 0.67287(8) 0.0200(3) Uani 1 1 d . . . . .
H21 H 0.0407 0.1421 0.7056 0.024 Uiso 1 1 calc R U . . .
C18 C -0.14696(17) 0.19948(12) 0.68582(9) 0.0278(4) Uani 1 1 d . . . . .
H17 H -0.1569 0.2275 0.7300 0.042 Uiso 1 1 calc R U . . .
H16 H -0.1999 0.1459 0.6843 0.042 Uiso 1 1 calc R U . . .
H15 H -0.1831 0.2354 0.6514 0.042 Uiso 1 1 calc R U . . .
C19 C 0.02204(19) 0.14377(12) 0.60188(9) 0.0294(4) Uani 1 1 d . . . . .
H20 H -0.0195 0.1805 0.5695 0.044 Uiso 1 1 calc R U . . .
H19 H -0.0268 0.0888 0.5992 0.044 Uiso 1 1 calc R U . . .
H18 H 0.1212 0.1368 0.5917 0.044 Uiso 1 1 calc R U . . .
C20 C 0.06917(16) 0.32932(10) 0.64105(7) 0.0187(3) Uani 1 1 d . . . . .
H22 H -0.0029 0.3219 0.6082 0.022 Uiso 1 1 calc R U . . .
C21 C 0.14308(17) 0.40519(10) 0.64672(8) 0.0207(3) Uani 1 1 d . . . . .
H23 H 0.1229 0.4488 0.6175 0.025 Uiso 1 1 calc R U . . .
C22 C 0.24655(16) 0.41712(9) 0.69519(8) 0.0187(3) Uani 1 1 d . . . . .
H31 H 0.2964 0.4695 0.6993 0.022 Uiso 1 1 calc R U . . .
C23 C 0.27925(15) 0.35370(9) 0.73826(7) 0.0157(3) Uani 1 1 d . . . . .
C24 C 0.39107(16) 0.37356(10) 0.79162(8) 0.0196(3) Uani 1 1 d . . . . .
H30 H 0.4098 0.3208 0.8151 0.024 Uiso 1 1 calc R U . . .
C25 C 0.3412(2) 0.43933(11) 0.84372(9) 0.0300(4) Uani 1 1 d . . . . .
H26 H 0.3256 0.4923 0.8220 0.045 Uiso 1 1 calc R U . . .
H25 H 0.4125 0.4484 0.8790 0.045 Uiso 1 1 calc R U . . .
H24 H 0.2536 0.4193 0.8634 0.045 Uiso 1 1 calc R U . . .
C26 C 0.52866(17) 0.40457(11) 0.76047(9) 0.0267(4) Uani 1 1 d . . . . .
H29 H 0.5541 0.3658 0.7235 0.040 Uiso 1 1 calc R U . . .
H27 H 0.6031 0.4070 0.7946 0.040 Uiso 1 1 calc R U . . .
H28 H 0.5165 0.4607 0.7435 0.040 Uiso 1 1 calc R U . . .
C27 C 0.28457(17) 0.13244(11) 0.93796(8) 0.0230(3) Uani 1 1 d . . . . .
H36 H 0.3399 0.0857 0.9527 0.034 Uiso 1 1 calc R U . . .
H34 H 0.1990 0.1359 0.9645 0.034 Uiso 1 1 calc R U . . .
H35 H 0.3396 0.1850 0.9442 0.034 Uiso 1 1 calc R U . . .
B2 B -0.03221(17) 0.20466(10) 0.93606(8) 0.0155(3) Uani 1 1 d . . . . .
C29 C -0.1758(2) 0.08145(12) 0.98211(10) 0.0357(4) Uani 1 1 d . . . . .
H39 H -0.2754 0.0891 0.9910 0.054 Uiso 1 1 calc R U . . .
H38 H -0.1212 0.0962 1.0228 0.054 Uiso 1 1 calc R U . . .
H37 H -0.1608 0.0227 0.9684 0.054 Uiso 1 1 calc R U . . .
C30 C -0.19083(17) 0.10750(11) 0.86453(9) 0.0271(4) Uani 1 1 d . . . . .
H42 H -0.1489 0.1406 0.8293 0.041 Uiso 1 1 calc R U . . .
H41 H -0.2922 0.1150 0.8649 0.041 Uiso 1 1 calc R U . . .
H40 H -0.1715 0.0480 0.8560 0.041 Uiso 1 1 calc R U . . .
C31 C -0.12027(19) 0.25415(12) 1.05082(8) 0.0280(4) Uani 1 1 d . . . . .
H44 H -0.2082 0.2287 1.0331 0.042 Uiso 1 1 calc R U . . .
H43 H -0.1338 0.3136 1.0629 0.042 Uiso 1 1 calc R U . . .
H45 H -0.0913 0.2250 1.0906 0.042 Uiso 1 1 calc R U . . .
C32 C 0.10545(18) 0.30503(11) 1.01389(8) 0.0264(3) Uani 1 1 d . . . . .
H47 H 0.1666 0.3061 0.9748 0.040 Uiso 1 1 calc R U . . .
H48 H 0.1583 0.2867 1.0526 0.040 Uiso 1 1 calc R U . . .
H46 H 0.0708 0.3615 1.0237 0.040 Uiso 1 1 calc R U . . .
C33 C 0.35068(15) 0.62726(9) 0.60417(7) 0.0168(3) Uani 1 1 d . . . . .
C34 C 0.38789(18) 0.58337(10) 0.54543(8) 0.0239(3) Uani 1 1 d . . . . .
H49 H 0.4819 0.5673 0.5390 0.029 Uiso 1 1 calc R U . . .
C35 C 0.2872(2) 0.56319(12) 0.49638(9) 0.0319(4) Uani 1 1 d . . . . .
H53 H 0.3131 0.5342 0.4561 0.038 Uiso 1 1 calc R U . . .
C36 C 0.1501(2) 0.58487(12) 0.50560(10) 0.0340(4) Uani 1 1 d . . . . .
H52 H 0.0817 0.5706 0.4720 0.041 Uiso 1 1 calc R U . . .
C37 C 0.11237(18) 0.62750(12) 0.56392(11) 0.0345(4) Uani 1 1 d . . . . .
H50 H 0.0178 0.6424 0.5704 0.041 Uiso 1 1 calc R U . . .
C38 C 0.21226(17) 0.64873(11) 0.61318(9) 0.0256(3) Uani 1 1 d . . . . .
H51 H 0.1856 0.6781 0.6532 0.031 Uiso 1 1 calc R U . . .
B4 B 0.57880(17) 0.75640(10) 0.63754(8) 0.0144(3) Uani 1 1 d . . . . .
C40 C 0.69122(15) 0.80766(9) 0.67654(7) 0.0136(3) Uani 1 1 d . . . . .
C41 C 0.70922(14) 0.72641(9) 0.77904(7) 0.0128(3) Uani 1 1 d . . . . .
C42 C 0.59998(15) 0.74722(9) 0.82334(7) 0.0161(3) Uani 1 1 d . . . . .
C43 C 0.55321(16) 0.68667(10) 0.86674(8) 0.0210(3) Uani 1 1 d . . . . .
H63 H 0.4786 0.6990 0.8963 0.025 Uiso 1 1 calc R U . . .
C44 C 0.61367(17) 0.60883(10) 0.86754(8) 0.0230(3) Uani 1 1 d . . . . .
H54 H 0.5815 0.5687 0.8981 0.028 Uiso 1 1 calc R U . . .
C45 C 0.72036(17) 0.58934(9) 0.82423(8) 0.0196(3) Uani 1 1 d . . . . .
H62 H 0.7614 0.5358 0.8256 0.024 Uiso 1 1 calc R U . . .
C46 C 0.76939(15) 0.64658(9) 0.77835(7) 0.0147(3) Uani 1 1 d . . . . .
C47 C 0.88329(16) 0.61836(9) 0.73061(8) 0.0183(3) Uani 1 1 d . . . . .
H61 H 0.9081 0.6660 0.7015 0.022 Uiso 1 1 calc R U . . .
C48 C 1.01551(17) 0.59512(11) 0.76921(9) 0.0256(3) Uani 1 1 d . . . . .
H55 H 1.0434 0.6415 0.8007 0.038 Uiso 1 1 calc R U . . .
H56 H 1.0914 0.5847 0.7376 0.038 Uiso 1 1 calc R U . . .
H57 H 0.9960 0.5444 0.7940 0.038 Uiso 1 1 calc R U . . .
C49 C 0.83240(18) 0.54294(10) 0.68545(9) 0.0260(3) Uani 1 1 d . . . . .
H60 H 0.8126 0.4947 0.7130 0.039 Uiso 1 1 calc R U . . .
H59 H 0.9051 0.5287 0.6530 0.039 Uiso 1 1 calc R U . . .
H58 H 0.7471 0.5574 0.6616 0.039 Uiso 1 1 calc R U . . .
C50 C 0.53093(16) 0.83234(10) 0.82590(7) 0.0197(3) Uani 1 1 d . . . . .
H70 H 0.5849 0.8704 0.7964 0.024 Uiso 1 1 calc R U . . .
C51 C 0.53348(19) 0.87243(12) 0.89727(8) 0.0285(4) Uani 1 1 d . . . . .
H64 H 0.5006 0.9300 0.8962 0.043 Uiso 1 1 calc R U . . .
H65 H 0.6293 0.8732 0.9151 0.043 Uiso 1 1 calc R U . . .
H66 H 0.4722 0.8396 0.9259 0.043 Uiso 1 1 calc R U . . .
C52 C 0.37951(18) 0.82550(12) 0.79997(9) 0.0287(4) Uani 1 1 d . . . . .
H67 H 0.3780 0.8022 0.7538 0.043 Uiso 1 1 calc R U . . .
H68 H 0.3393 0.8814 0.8012 0.043 Uiso 1 1 calc R U . . .
H69 H 0.3245 0.7886 0.8283 0.043 Uiso 1 1 calc R U . . .
C53 C 0.87945(15) 0.84839(9) 0.75375(8) 0.0176(3) Uani 1 1 d . . . . .
C54 C 1.02033(17) 0.81428(11) 0.73028(10) 0.0297(4) Uani 1 1 d . . . . .
H73 H 1.0453 0.7670 0.7574 0.045 Uiso 1 1 calc R U . . .
H72 H 1.0929 0.8588 0.7354 0.045 Uiso 1 1 calc R U . . .
H71 H 1.0126 0.7953 0.6831 0.045 Uiso 1 1 calc R U . . .
C55 C 0.88678(19) 0.86628(10) 0.82911(8) 0.0262(4) Uani 1 1 d . . . . .
H74 H 0.8021 0.8947 0.8438 0.039 Uiso 1 1 calc R U . . .
H75 H 0.9691 0.9024 0.8402 0.039 Uiso 1 1 calc R U . . .
H76 H 0.8939 0.8133 0.8518 0.039 Uiso 1 1 calc R U . . .
C56 C 0.84047(16) 0.92529(9) 0.71481(8) 0.0189(3) Uani 1 1 d . . . . .
H84 H 0.9259 0.9553 0.6998 0.023 Uiso 1 1 calc R U . . .
H83 H 0.7863 0.9645 0.7434 0.023 Uiso 1 1 calc R U . . .
C57 C 0.75139(16) 0.89249(9) 0.65395(8) 0.0186(3) Uani 1 1 d . . . . .
C58 C 0.8379(2) 0.88392(12) 0.58963(9) 0.0331(4) Uani 1 1 d . . . . .
H77 H 0.8809 0.9386 0.5800 0.050 Uiso 1 1 calc R U . . .
H78 H 0.7767 0.8646 0.5522 0.050 Uiso 1 1 calc R U . . .
H79 H 0.9113 0.8432 0.5957 0.050 Uiso 1 1 calc R U . . .
C59 C 0.6345(2) 0.95428(10) 0.64228(10) 0.0304(4) Uani 1 1 d . . . . .
H81 H 0.6758 1.0099 0.6344 0.046 Uiso 1 1 calc R U . . .
H80 H 0.5748 0.9578 0.6818 0.046 Uiso 1 1 calc R U . . .
H82 H 0.5783 0.9346 0.6032 0.046 Uiso 1 1 calc R U . . .
B3 B 0.53379(18) 0.77260(11) 0.55592(8) 0.0173(3) Uani 1 1 d . . . . .
C61 C 0.31950(19) 0.85376(11) 0.58652(9) 0.0297(4) Uani 1 1 d . . . . .
H85 H 0.3377 0.8287 0.6295 0.045 Uiso 1 1 calc R U . . .
H86 H 0.2263 0.8355 0.5700 0.045 Uiso 1 1 calc R U . . .
H87 H 0.3239 0.9151 0.5924 0.045 Uiso 1 1 calc R U . . .
C62 C 0.4113(2) 0.86943(13) 0.47564(9) 0.0373(4) Uani 1 1 d . . . . .
H88 H 0.4958 0.8609 0.4491 0.056 Uiso 1 1 calc R U . . .
H89 H 0.3999 0.9297 0.4850 0.056 Uiso 1 1 calc R U . . .
H90 H 0.3295 0.8462 0.4505 0.056 Uiso 1 1 calc R U . . .
C63 C 0.5654(2) 0.70602(13) 0.43732(8) 0.0338(4) Uani 1 1 d . . . . .
H93 H 0.4685 0.7230 0.4311 0.051 Uiso 1 1 calc R U . . .
H92 H 0.5709 0.6452 0.4289 0.051 Uiso 1 1 calc R U . . .
H91 H 0.6259 0.7352 0.4060 0.051 Uiso 1 1 calc R U . . .
C64 C 0.73976(18) 0.68595(11) 0.52100(8) 0.0255(3) Uani 1 1 d . . . . .
H96 H 0.7634 0.6960 0.5685 0.038 Uiso 1 1 calc R U . . .
H94 H 0.8157 0.7081 0.4936 0.038 Uiso 1 1 calc R U . . .
H95 H 0.7270 0.6254 0.5112 0.038 Uiso 1 1 calc R U . . .

loop_
_atom_site_aniso_label
_atom_site_aniso_U_11
_atom_site_aniso_U_22
_atom_site_aniso_U_33
_atom_site_aniso_U_23
_atom_site_aniso_U_13
_atom_site_aniso_U_12
Se1 0.02415(8) 0.01683(8) 0.01594(8) 0.00533(6) 0.00827(6) 0.00769(6)
Se2 0.02012(8) 0.01717(8) 0.01311(7) 0.00240(5) -0.00243(5) -0.00387(5)
N1 0.0134(6) 0.0145(6) 0.0136(6) 0.0018(4) 0.0024(4) 0.0030(4)
N2 0.0203(6) 0.0187(6) 0.0227(7) 0.0041(5) 0.0059(5) -0.0007(5)
N3 0.0231(7) 0.0237(7) 0.0130(6) 0.0025(5) 0.0037(5) 0.0041(5)
N4 0.0140(6) 0.0115(5) 0.0135(6) 0.0012(4) -0.0011(4) -0.0006(4)
N5 0.0258(7) 0.0244(7) 0.0182(6) 0.0045(5) -0.0050(5) 0.0026(5)
N6 0.0232(7) 0.0300(7) 0.0125(6) -0.0004(5) -0.0006(5) 0.0015(5)
C1 0.0207(7) 0.0184(7) 0.0133(6) 0.0049(5) 0.0034(5) 0.0073(6)
C2 0.0228(8) 0.0270(8) 0.0246(8) 0.0058(6) 0.0000(6) 0.0052(6)
C3 0.0233(9) 0.0414(11) 0.0426(11) 0.0222(9) 0.0117(8) 0.0112(8)
C4 0.0469(11) 0.0391(11) 0.0321(10) 0.0159(8) 0.0242(9) 0.0263(9)
C5 0.0592(13) 0.0245(9) 0.0232(9) 0.0022(7) 0.0148(8) 0.0181(8)
C6 0.0341(9) 0.0192(8) 0.0201(8) 0.0037(6) 0.0052(7) 0.0067(6)
B1\ 0.0159(7) 0.0136(7) 0.0121(7) 0.0011(6) 0.0007(6) 0.0001(6)
C8 0.0140(6) 0.0125(6) 0.0140(6) 0.0028(5) 0.0004(5) -0.0015(5)
C9 0.0160(7) 0.0152(7) 0.0164(7) 0.0039(5) 0.0013(5) 0.0026(5)
C10 0.0216(8) 0.0154(7) 0.0304(8) 0.0034(6) 0.0062(6) 0.0014(6)
C11 0.0162(7) 0.0198(7) 0.0227(7) 0.0063(6) 0.0027(6) 0.0038(6)
C12 0.0159(7) 0.0187(7) 0.0201(7) 0.0024(6) 0.0039(6) 0.0060(5)
C13 0.0256(8) 0.0296(9) 0.0268(8) -0.0084(7) 0.0011(7) 0.0116(7)
C14 0.0183(7) 0.0289(8) 0.0269(8) 0.0089(7) 0.0087(6) 0.0065(6)
C15 0.0142(6) 0.0148(7) 0.0112(6) 0.0014(5) 0.0038(5) 0.0028(5)
C16 0.0144(7) 0.0187(7) 0.0129(6) 0.0000(5) 0.0033(5) 0.0025(5)
C17 0.0172(7) 0.0227(8) 0.0199(7) 0.0005(6) -0.0018(6) -0.0020(6)
C18 0.0168(8) 0.0381(10) 0.0282(9) 0.0006(7) -0.0004(6) -0.0039(7)
C19 0.0301(9) 0.0298(9) 0.0271(9) -0.0080(7) -0.0038(7) -0.0028(7)
C20 0.0178(7) 0.0256(8) 0.0129(7) 0.0010(6) 0.0001(5) 0.0056(6)
C21 0.0249(8) 0.0211(7) 0.0171(7) 0.0065(6) 0.0039(6) 0.0082(6)
C22 0.0226(7) 0.0149(7) 0.0187(7) 0.0015(6) 0.0048(6) 0.0019(6)
C23 0.0166(7) 0.0175(7) 0.0132(6) 0.0001(5) 0.0042(5) 0.0021(5)
C24 0.0208(7) 0.0203(7) 0.0174(7) 0.0010(6) -0.0017(6) -0.0036(6)
C25 0.0352(9) 0.0294(9) 0.0241(8) -0.0085(7) -0.0028(7) -0.0057(7)
C26 0.0225(8) 0.0276(9) 0.0298(9) 0.0055(7) -0.0028(7) -0.0077(6)
C27 0.0249(8) 0.0263(8) 0.0184(7) 0.0066(6) -0.0011(6) 0.0051(6)
B2 0.0161(7) 0.0169(8) 0.0141(7) 0.0046(6) 0.0025(6) 0.0051(6)
C29 0.0382(10) 0.0284(9) 0.0416(11) 0.0129(8) 0.0168(9) -0.0030(8)
C30 0.0211(8) 0.0235(8) 0.0360(10) -0.0027(7) -0.0029(7) -0.0032(6)
C31 0.0325(9) 0.0385(10) 0.0139(7) 0.0040(7) 0.0061(6) 0.0140(7)
C32 0.0318(9) 0.0272(9) 0.0198(8) -0.0032(6) -0.0040(7) 0.0016(7)
C33 0.0173(7) 0.0157(7) 0.0176(7) 0.0030(5) -0.0014(5) -0.0012(5)
C34 0.0245(8) 0.0242(8) 0.0223(8) -0.0041(6) -0.0025(6) -0.0002(6)
C35 0.0414(10) 0.0300(9) 0.0235(8) -0.0027(7) -0.0083(7) -0.0064(8)
C36 0.0359(10) 0.0308(9) 0.0351(10) 0.0137(8) -0.0212(8) -0.0125(8)
C37 0.0174(8) 0.0366(10) 0.0503(12) 0.0145(9) -0.0075(8) -0.0017(7)
C38 0.0197(8) 0.0272(8) 0.0304(9) 0.0054(7) 0.0025(7) 0.0010(6)
B4 0.0157(7) 0.0154(7) 0.0124(7) 0.0016(6) 0.0019(6) 0.0029(6)
C40 0.0158(6) 0.0136(6) 0.0117(6) 0.0010(5) 0.0015(5) 0.0028(5)
C41 0.0139(6) 0.0137(6) 0.0107(6) 0.0001(5) -0.0023(5) -0.0013(5)
C42 0.0158(7) 0.0189(7) 0.0133(6) -0.0017(5) -0.0018(5) 0.0009(5)
C43 0.0202(7) 0.0278(8) 0.0148(7) 0.0008(6) 0.0040(6) -0.0012(6)
C44 0.0279(8) 0.0239(8) 0.0174(7) 0.0067(6) 0.0018(6) -0.0054(6)
C45 0.0244(8) 0.0147(7) 0.0198(7) 0.0029(6) -0.0016(6) -0.0004(6)
C46 0.0161(7) 0.0141(7) 0.0139(6) 0.0002(5) -0.0021(5) -0.0001(5)
C47 0.0202(7) 0.0149(7) 0.0201(7) 0.0000(6) 0.0028(6) 0.0034(6)
C48 0.0225(8) 0.0227(8) 0.0323(9) 0.0039(7) -0.0010(7) 0.0060(6)
C49 0.0293(9) 0.0212(8) 0.0270(8) -0.0072(6) 0.0038(7) 0.0043(6)
C50 0.0219(7) 0.0217(7) 0.0158(7) -0.0028(6) 0.0018(6) 0.0070(6)
C51 0.0332(9) 0.0322(9) 0.0197(8) -0.0084(7) 0.0011(7) 0.0092(7)
C52 0.0228(8) 0.0392(10) 0.0242(8) -0.0064(7) -0.0017(6) 0.0130(7)
C53 0.0171(7) 0.0132(7) 0.0225(7) 0.0020(6) -0.0042(6) -0.0025(5)
C54 0.0166(8) 0.0201(8) 0.0525(11) 0.0033(8) -0.0013(7) -0.0018(6)
C55 0.0334(9) 0.0208(8) 0.0237(8) 0.0045(6) -0.0129(7) -0.0093(7)
C56 0.0222(7) 0.0133(7) 0.0211(7) 0.0022(6) -0.0030(6) -0.0021(6)
C57 0.0239(8) 0.0157(7) 0.0163(7) 0.0040(5) -0.0007(6) -0.0027(6)
C58 0.0428(11) 0.0359(10) 0.0197(8) 0.0023(7) 0.0081(7) -0.0185(8)
C59 0.0400(10) 0.0159(8) 0.0354(10) 0.0067(7) -0.0165(8) 0.0003(7)
B3 0.0192(8) 0.0182(8) 0.0145(7) 0.0021(6) -0.0002(6) -0.0027(6)
C61 0.0264(9) 0.0286(9) 0.0347(10) 0.0026(7) -0.0012(7) 0.0090(7)
C62 0.0474(12) 0.0382(11) 0.0271(9) 0.0119(8) -0.0121(8) 0.0045(9)
C63 0.0363(10) 0.0507(12) 0.0141(8) -0.0034(7) 0.0002(7) 0.0027(8)
C64 0.0257(8) 0.0327(9) 0.0183(7) -0.0017(6) 0.0041(6) 0.0055(7)

loop_
_atom_type_symbol
_atom_type_description
_atom_type_scat_dispersion_real
_atom_type_scat_dispersion_imag
_atom_type_scat_source
C C 0.0033 0.0016 'International Tables Vol C Tables 4.2.6.8 and 6.1.1.4'
H H 0.0000 0.0000 'International Tables Vol C Tables 4.2.6.8 and 6.1.1.4'
N N 0.0061 0.0033 'International Tables Vol C Tables 4.2.6.8 and 6.1.1.4'
Se Se -0.0929 2.2259 'International Tables Vol C Tables 4.2.6.8 and 6.1.1.4'
B B 0.0013 0.0007 'International Tables Vol C Tables 4.2.6.8 and 6.1.1.4'

loop_
_geom_angle_atom_site_label_1
_geom_angle_atom_site_label_2
_geom_angle_atom_site_label_3
_geom_angle
_geom_angle_site_symmetry_1
_geom_angle_site_symmetry_3
_geom_angle_publ_flag
C1 Se1 B1\ 100.79(6) . . ?
C33 Se2 B4 100.17(6) . . ?
C8 N1 C15 124.02(12) . . ?
C8 N1 C12 114.43(11) . . ?
C15 N1 C12 121.50(11) . . ?
B2 N2 C30 122.33(13) . . ?
B2 N2 C29 125.51(15) . . ?
C30 N2 C29 111.97(14) . . ?
B2 N3 C32 122.05(13) . . ?
B2 N3 C31 124.18(14) . . ?
C32 N3 C31 112.08(13) . . ?
C40 N4 C41 123.33(12) . . ?
C40 N4 C53 114.34(11) . . ?
C41 N4 C53 121.78(11) . . ?
B3 N5 C61 122.00(13) . . ?
B3 N5 C62 125.74(15) . . ?
C61 N5 C62 111.90(14) . . ?
B3 N6 C64 122.14(13) . . ?
B3 N6 C63 126.78(14) . . ?
C64 N6 C63 110.38(14) . . ?
C2 C1 C6 119.44(15) . . ?
C2 C1 Se1 121.56(12) . . ?
C6 C1 Se1 118.90(12) . . ?
C1 C2 C3 119.87(17) . . ?
C1 C2 H5 120.1 . . ?
C3 C2 H5 120.1 . . ?
C4 C3 C2 120.13(18) . . ?
C4 C3 H1 119.9 . . ?
C2 C3 H1 119.9 . . ?
C5 C4 C3 120.33(16) . . ?
C5 C4 H4 119.8 . . ?
C3 C4 H4 119.8 . . ?
C4 C5 C6 120.05(18) . . ?
C4 C5 H3 120.0 . . ?
C6 C5 H3 120.0 . . ?
C1 C6 C5 120.18(17) . . ?
C1 C6 H2 119.9 . . ?
C5 C6 H2 119.9 . . ?
C8 B1\ B2 125.37(12) . . ?
C8 B1\ Se1 121.14(11) . . ?
B2 B1\ Se1 113.47(10) . . ?
N1 C8 B1\ 129.99(13) . . ?
N1 C8 C9 107.73(12) . . ?
B1\ C8 C9 122.29(12) . . ?
C27 C9 C11 109.33(12) . . ?
C27 C9 C10 108.00(12) . . ?
C11 C9 C10 112.00(12) . . ?
C27 C9 C8 113.50(12) . . ?
C11 C9 C8 103.00(11) . . ?
C10 C9 C8 111.02(12) . . ?
C9 C10 H6 109.5 . . ?
C9 C10 H7 109.5 . . ?
H6 C10 H7 109.5 . . ?
C9 C10 H8 109.5 . . ?
H6 C10 H8 109.5 . . ?
H7 C10 H8 109.5 . . ?
C12 C11 C9 107.36(12) . . ?
C12 C11 H33 110.2 . . ?
C9 C11 H33 110.2 . . ?
C12 C11 H32 110.2 . . ?
C9 C11 H32 110.2 . . ?
H33 C11 H32 108.5 . . ?
N1 C12 C14 113.30(12) . . ?
N1 C12 C11 100.61(11) . . ?
C14 C12 C11 110.60(13) . . ?
N1 C12 C13 111.60(12) . . ?
C14 C12 C13 107.67(13) . . ?
C11 C12 C13 113.08(13) . . ?
C12 C13 H11 109.5 . . ?
C12 C13 H10 109.5 . . ?
H11 C13 H10 109.5 . . ?
C12 C13 H9 109.5 . . ?
H11 C13 H9 109.5 . . ?
H10 C13 H9 109.5 . . ?
C12 C14 H14 109.5 . . ?
C12 C14 H13 109.5 . . ?
H14 C14 H13 109.5 . . ?
C12 C14 H12 109.5 . . ?
H14 C14 H12 109.5 . . ?
H13 C14 H12 109.5 . . ?
C23 C15 C16 120.72(13) . . ?
C23 C15 N1 118.67(12) . . ?
C16 C15 N1 120.60(13) . . ?
C20 C16 C15 118.12(14) . . ?
C20 C16 C17 117.39(13) . . ?
C15 C16 C17 124.48(13) . . ?
C16 C17 C18 111.67(13) . . ?
C16 C17 C19 111.55(13) . . ?
C18 C17 C19 108.52(13) . . ?
C16 C17 H21 108.3 . . ?
C18 C17 H21 108.3 . . ?
C19 C17 H21 108.3 . . ?
C17 C18 H17 109.5 . . ?
C17 C18 H16 109.5 . . ?
H17 C18 H16 109.5 . . ?
C17 C18 H15 109.5 . . ?
H17 C18 H15 109.5 . . ?
H16 C18 H15 109.5 . . ?
C17 C19 H20 109.5 . . ?
C17 C19 H19 109.5 . . ?
H20 C19 H19 109.5 . . ?
C17 C19 H18 109.5 . . ?
H20 C19 H18 109.5 . . ?
H19 C19 H18 109.5 . . ?
C21 C20 C16 121.71(14) . . ?
C21 C20 H22 119.1 . . ?
C16 C20 H22 119.1 . . ?
C22 C21 C20 119.57(14) . . ?
C22 C21 H23 120.2 . . ?
C20 C21 H23 120.2 . . ?
C21 C22 C23 121.32(14) . . ?
C21 C22 H31 119.3 . . ?
C23 C22 H31 119.3 . . ?
C22 C23 C15 118.51(14) . . ?
C22 C23 C24 117.62(13) . . ?
C15 C23 C24 123.86(13) . . ?
C23 C24 C25 111.08(13) . . ?
C23 C24 C26 111.33(13) . . ?
C25 C24 C26 109.78(14) . . ?
C23 C24 H30 108.2 . . ?
C25 C24 H30 108.2 . . ?
C26 C24 H30 108.2 . . ?
C24 C25 H26 109.5 . . ?
C24 C25 H25 109.5 . . ?
H26 C25 H25 109.5 . . ?
C24 C25 H24 109.5 . . ?
H26 C25 H24 109.5 . . ?
H25 C25 H24 109.5 . . ?
C24 C26 H29 109.5 . . ?
C24 C26 H27 109.5 . . ?
H29 C26 H27 109.5 . . ?
C24 C26 H28 109.5 . . ?
H29 C26 H28 109.5 . . ?
H27 C26 H28 109.5 . . ?
C9 C27 H36 109.5 . . ?
C9 C27 H34 109.5 . . ?
H36 C27 H34 109.5 . . ?
C9 C27 H35 109.5 . . ?
H36 C27 H35 109.5 . . ?
H34 C27 H35 109.5 . . ?
N3 B2 N2 119.61(14) . . ?
N3 B2 B1\ 121.00(13) . . ?
N2 B2 B1\ 119.32(13) . . ?
N2 C29 H39 109.5 . . ?
N2 C29 H38 109.5 . . ?
H39 C29 H38 109.5 . . ?
N2 C29 H37 109.5 . . ?
H39 C29 H37 109.5 . . ?
H38 C29 H37 109.5 . . ?
N2 C30 H42 109.5 . . ?
N2 C30 H41 109.5 . . ?
H42 C30 H41 109.5 . . ?
N2 C30 H40 109.5 . . ?
H42 C30 H40 109.5 . . ?
H41 C30 H40 109.5 . . ?
N3 C31 H44 109.5 . . ?
N3 C31 H43 109.5 . . ?
H44 C31 H43 109.5 . . ?
N3 C31 H45 109.5 . . ?
H44 C31 H45 109.5 . . ?
H43 C31 H45 109.5 . . ?
N3 C32 H47 109.5 . . ?
N3 C32 H48 109.5 . . ?
H47 C32 H48 109.5 . . ?
N3 C32 H46 109.5 . . ?
H47 C32 H46 109.5 . . ?
H48 C32 H46 109.5 . . ?
C38 C33 C34 119.14(15) . . ?
C38 C33 Se2 119.34(12) . . ?
C34 C33 Se2 121.48(12) . . ?
C35 C34 C33 119.90(16) . . ?
C35 C34 H49 120.0 . . ?
C33 C34 H49 120.0 . . ?
C36 C35 C34 120.63(17) . . ?
C36 C35 H53 119.7 . . ?
C34 C35 H53 119.7 . . ?
C35 C36 C37 119.72(16) . . ?
C35 C36 H52 120.1 . . ?
C37 C36 H52 120.1 . . ?
C36 C37 C38 120.28(17) . . ?
C36 C37 H50 119.9 . . ?
C38 C37 H50 119.9 . . ?
C33 C38 C37 120.31(17) . . ?
C33 C38 H51 119.8 . . ?
C37 C38 H51 119.8 . . ?
C40 B4 B3 123.92(13) . . ?
C40 B4 Se2 121.90(11) . . ?
B3 B4 Se2 113.83(10) . . ?
N4 C40 B4 128.99(13) . . ?
N4 C40 C57 107.67(12) . . ?
B4 C40 C57 123.33(12) . . ?
C46 C41 C42 121.27(13) . . ?
C46 C41 N4 120.43(12) . . ?
C42 C41 N4 118.30(12) . . ?
C43 C42 C41 118.11(14) . . ?
C43 C42 C50 118.52(13) . . ?
C41 C42 C50 123.37(13) . . ?
C44 C43 C42 121.09(14) . . ?
C44 C43 H63 119.5 . . ?
C42 C43 H63 119.5 . . ?
C45 C44 C43 120.27(14) . . ?
C45 C44 H54 119.9 . . ?
C43 C44 H54 119.9 . . ?
C44 C45 C46 121.34(14) . . ?
C44 C45 H62 119.3 . . ?
C46 C45 H62 119.3 . . ?
C45 C46 C41 117.89(13) . . ?
C45 C46 C47 117.68(13) . . ?
C41 C46 C47 124.42(13) . . ?
C46 C47 C48 110.98(13) . . ?
C46 C47 C49 111.14(13) . . ?
C48 C47 C49 109.54(13) . . ?
C46 C47 H61 108.4 . . ?
C48 C47 H61 108.4 . . ?
C49 C47 H61 108.4 . . ?
C47 C48 H55 109.5 . . ?
C47 C48 H56 109.5 . . ?
H55 C48 H56 109.5 . . ?
C47 C48 H57 109.5 . . ?
H55 C48 H57 109.5 . . ?
H56 C48 H57 109.5 . . ?
C47 C49 H60 109.5 . . ?
C47 C49 H59 109.5 . . ?
H60 C49 H59 109.5 . . ?
C47 C49 H58 109.5 . . ?
H60 C49 H58 109.5 . . ?
H59 C49 H58 109.5 . . ?
C42 C50 C52 111.65(13) . . ?
C42 C50 C51 111.50(13) . . ?
C52 C50 C51 109.32(13) . . ?
C42 C50 H70 108.1 . . ?
C52 C50 H70 108.1 . . ?
C51 C50 H70 108.1 . . ?
C50 C51 H64 109.5 . . ?
C50 C51 H65 109.5 . . ?
H64 C51 H65 109.5 . . ?
C50 C51 H66 109.5 . . ?
H64 C51 H66 109.5 . . ?
H65 C51 H66 109.5 . . ?
C50 C52 H67 109.5 . . ?
C50 C52 H68 109.5 . . ?
H67 C52 H68 109.5 . . ?
C50 C52 H69 109.5 . . ?
H67 C52 H69 109.5 . . ?
H68 C52 H69 109.5 . . ?
N4 C53 C55 111.34(12) . . ?
N4 C53 C56 100.55(11) . . ?
C55 C53 C56 113.02(13) . . ?
N4 C53 C54 112.04(12) . . ?
C55 C53 C54 108.82(14) . . ?
C56 C53 C54 110.94(13) . . ?
C53 C54 H73 109.5 . . ?
C53 C54 H72 109.5 . . ?
H73 C54 H72 109.5 . . ?
C53 C54 H71 109.5 . . ?
H73 C54 H71 109.5 . . ?
H72 C54 H71 109.5 . . ?
C53 C55 H74 109.5 . . ?
C53 C55 H75 109.5 . . ?
H74 C55 H75 109.5 . . ?
C53 C55 H76 109.5 . . ?
H74 C55 H76 109.5 . . ?
H75 C55 H76 109.5 . . ?
C53 C56 C57 106.81(12) . . ?
C53 C56 H84 110.4 . . ?
C57 C56 H84 110.4 . . ?
C53 C56 H83 110.4 . . ?
C57 C56 H83 110.4 . . ?
H84 C56 H83 108.6 . . ?
C59 C57 C58 108.41(14) . . ?
C59 C57 C40 111.08(13) . . ?
C58 C57 C40 112.90(13) . . ?
C59 C57 C56 108.73(13) . . ?
C58 C57 C56 112.39(13) . . ?
C40 C57 C56 103.22(11) . . ?
C57 C58 H77 109.5 . . ?
C57 C58 H78 109.5 . . ?
H77 C58 H78 109.5 . . ?
C57 C58 H79 109.5 . . ?
H77 C58 H79 109.5 . . ?
H78 C58 H79 109.5 . . ?
C57 C59 H81 109.5 . . ?
C57 C59 H80 109.5 . . ?
H81 C59 H80 109.5 . . ?
C57 C59 H82 109.5 . . ?
H81 C59 H82 109.5 . . ?
H80 C59 H82 109.5 . . ?
N6 B3 N5 121.36(14) . . ?
N6 B3 B4 116.44(13) . . ?
N5 B3 B4 122.20(13) . . ?
N5 C61 H85 109.5 . . ?
N5 C61 H86 109.5 . . ?
H85 C61 H86 109.5 . . ?
N5 C61 H87 109.5 . . ?
H85 C61 H87 109.5 . . ?
H86 C61 H87 109.5 . . ?
N5 C62 H88 109.5 . . ?
N5 C62 H89 109.5 . . ?
H88 C62 H89 109.5 . . ?
N5 C62 H90 109.5 . . ?
H88 C62 H90 109.5 . . ?
H89 C62 H90 109.5 . . ?
N6 C63 H93 109.5 . . ?
N6 C63 H92 109.5 . . ?
H93 C63 H92 109.5 . . ?
N6 C63 H91 109.5 . . ?
H93 C63 H91 109.5 . . ?
H92 C63 H91 109.5 . . ?
N6 C64 H96 109.5 . . ?
N6 C64 H94 109.5 . . ?
H96 C64 H94 109.5 . . ?
N6 C64 H95 109.5 . . ?
H96 C64 H95 109.5 . . ?
H94 C64 H95 109.5 . . ?

loop_
_geom_bond_atom_site_label_1
_geom_bond_atom_site_label_2
_geom_bond_distance
_geom_bond_site_symmetry_2
_geom_bond_publ_flag
Se1 C1 1.9243(15) . ?
Se1 B1\ 1.9875(16) . ?
Se2 C33 1.9319(15) . ?
Se2 B4 1.9891(16) . ?
N1 C8 1.3742(18) . ?
N1 C15 1.4476(18) . ?
N1 C12 1.5071(18) . ?
N2 B2 1.436(2) . ?
N2 C30 1.449(2) . ?
N2 C29 1.456(2) . ?
N3 B2 1.428(2) . ?
N3 C32 1.453(2) . ?
N3 C31 1.461(2) . ?
N4 C40 1.3751(18) . ?
N4 C41 1.4396(18) . ?
N4 C53 1.5015(18) . ?
N5 B3 1.430(2) . ?
N5 C61 1.451(2) . ?
N5 C62 1.459(2) . ?
N6 B3 1.430(2) . ?
N6 C64 1.454(2) . ?
N6 C63 1.457(2) . ?
C1 C2 1.390(2) . ?
C1 C6 1.393(2) . ?
C2 C3 1.396(2) . ?
C2 H5 0.9500 . ?
C3 C4 1.382(3) . ?
C3 H1 0.9500 . ?
C4 C5 1.374(3) . ?
C4 H4 0.9500 . ?
C5 C6 1.394(2) . ?
C5 H3 0.9500 . ?
C6 H2 0.9500 . ?
B1\ C8 1.519(2) . ?
B1\ B2 1.720(2) . ?
C8 C9 1.5395(19) . ?
C9 C27 1.535(2) . ?
C9 C11 1.537(2) . ?
C9 C10 1.539(2) . ?
C10 H6 0.9800 . ?
C10 H7 0.9800 . ?
C10 H8 0.9800 . ?
C11 C12 1.527(2) . ?
C11 H33 0.9900 . ?
C11 H32 0.9900 . ?
C12 C14 1.527(2) . ?
C12 C13 1.529(2) . ?
C13 H11 0.9800 . ?
C13 H10 0.9800 . ?
C13 H9 0.9800 . ?
C14 H14 0.9800 . ?
C14 H13 0.9800 . ?
C14 H12 0.9800 . ?
C15 C23 1.412(2) . ?
C15 C16 1.412(2) . ?
C16 C20 1.396(2) . ?
C16 C17 1.521(2) . ?
C17 C18 1.535(2) . ?
C17 C19 1.537(2) . ?
C17 H21 1.0000 . ?
C18 H17 0.9800 . ?
C18 H16 0.9800 . ?
C18 H15 0.9800 . ?
C19 H20 0.9800 . ?
C19 H19 0.9800 . ?
C19 H18 0.9800 . ?
C20 C21 1.383(2) . ?
C20 H22 0.9500 . ?
C21 C22 1.383(2) . ?
C21 H23 0.9500 . ?
C22 C23 1.396(2) . ?
C22 H31 0.9500 . ?
C23 C24 1.522(2) . ?
C24 C25 1.535(2) . ?
C24 C26 1.538(2) . ?
C24 H30 1.0000 . ?
C25 H26 0.9800 . ?
C25 H25 0.9800 . ?
C25 H24 0.9800 . ?
C26 H29 0.9800 . ?
C26 H27 0.9800 . ?
C26 H28 0.9800 . ?
C27 H36 0.9800 . ?
C27 H34 0.9800 . ?
C27 H35 0.9800 . ?
C29 H39 0.9800 . ?
C29 H38 0.9800 . ?
C29 H37 0.9800 . ?
C30 H42 0.9800 . ?
C30 H41 0.9800 . ?
C30 H40 0.9800 . ?
C31 H44 0.9800 . ?
C31 H43 0.9800 . ?
C31 H45 0.9800 . ?
C32 H47 0.9800 . ?
C32 H48 0.9800 . ?
C32 H46 0.9800 . ?
C33 C38 1.388(2) . ?
C33 C34 1.396(2) . ?
C34 C35 1.390(2) . ?
C34 H49 0.9500 . ?
C35 C36 1.377(3) . ?
C35 H53 0.9500 . ?
C36 C37 1.381(3) . ?
C36 H52 0.9500 . ?
C37 C38 1.391(3) . ?
C37 H50 0.9500 . ?
C38 H51 0.9500 . ?
B4 C40 1.521(2) . ?
B4 B3 1.716(2) . ?
C40 C57 1.541(2) . ?
C41 C46 1.4108(19) . ?
C41 C42 1.413(2) . ?
C42 C43 1.392(2) . ?
C42 C50 1.525(2) . ?
C43 C44 1.384(2) . ?
C43 H63 0.9500 . ?
C44 C45 1.378(2) . ?
C44 H54 0.9500 . ?
C45 C46 1.396(2) . ?
C45 H62 0.9500 . ?
C46 C47 1.520(2) . ?
C47 C48 1.538(2) . ?
C47 C49 1.538(2) . ?
C47 H61 1.0000 . ?
C48 H55 0.9800 . ?
C48 H56 0.9800 . ?
C48 H57 0.9800 . ?
C49 H60 0.9800 . ?
C49 H59 0.9800 . ?
C49 H58 0.9800 . ?
C50 C52 1.533(2) . ?
C50 C51 1.539(2) . ?
C50 H70 1.0000 . ?
C51 H64 0.9800 . ?
C51 H65 0.9800 . ?
C51 H66 0.9800 . ?
C52 H67 0.9800 . ?
C52 H68 0.9800 . ?
C52 H69 0.9800 . ?
C53 C55 1.523(2) . ?
C53 C56 1.533(2) . ?
C53 C54 1.536(2) . ?
C54 H73 0.9800 . ?
C54 H72 0.9800 . ?
C54 H71 0.9800 . ?
C55 H74 0.9800 . ?
C55 H75 0.9800 . ?
C55 H76 0.9800 . ?
C56 C57 1.544(2) . ?
C56 H84 0.9900 . ?
C56 H83 0.9900 . ?
C57 C59 1.533(2) . ?
C57 C58 1.539(2) . ?
C58 H77 0.9800 . ?
C58 H78 0.9800 . ?
C58 H79 0.9800 . ?
C59 H81 0.9800 . ?
C59 H80 0.9800 . ?
C59 H82 0.9800 . ?
C61 H85 0.9800 . ?
C61 H86 0.9800 . ?
C61 H87 0.9800 . ?
C62 H88 0.9800 . ?
C62 H89 0.9800 . ?
C62 H90 0.9800 . ?
C63 H93 0.9800 . ?
C63 H92 0.9800 . ?
C63 H91 0.9800 . ?
C64 H96 0.9800 . ?
C64 H94 0.9800 . ?
C64 H95 0.9800 . ?

loop_
_geom_torsion_atom_site_label_1
_geom_torsion_atom_site_label_2
_geom_torsion_atom_site_label_3
_geom_torsion_atom_site_label_4
_geom_torsion
_geom_torsion_site_symmetry_1
_geom_torsion_site_symmetry_2
_geom_torsion_site_symmetry_3
_geom_torsion_site_symmetry_4
_geom_torsion_publ_flag
C6 C1 C2 C3 -1.3(2) . . . . ?
Se1 C1 C2 C3 -177.61(12) . . . . ?
C1 C2 C3 C4 0.9(3) . . . . ?
C2 C3 C4 C5 -0.2(3) . . . . ?
C3 C4 C5 C6 -0.1(3) . . . . ?
C2 C1 C6 C5 1.0(2) . . . . ?
Se1 C1 C6 C5 177.41(13) . . . . ?
C4 C5 C6 C1 -0.3(3) . . . . ?
C15 N1 C8 B1\ 0.5(2) . . . . ?
C12 N1 C8 B1\ -176.76(14) . . . . ?
C15 N1 C8 C9 -179.94(12) . . . . ?
C12 N1 C8 C9 2.75(16) . . . . ?
B2 B1\ C8 N1 171.73(14) . . . . ?
Se1 B1\ C8 N1 -6.5(2) . . . . ?
B2 B1\ C8 C9 -7.7(2) . . . . ?
Se1 B1\ C8 C9 174.02(10) . . . . ?
N1 C8 C9 C27 131.68(13) . . . . ?
B1\ C8 C9 C27 -48.76(18) . . . . ?
N1 C8 C9 C11 13.60(15) . . . . ?
B1\ C8 C9 C11 -166.84(13) . . . . ?
N1 C8 C9 C10 -106.44(13) . . . . ?
B1\ C8 C9 C10 73.12(17) . . . . ?
C27 C9 C11 C12 -145.69(13) . . . . ?
C10 C9 C11 C12 94.65(14) . . . . ?
C8 C9 C11 C12 -24.72(15) . . . . ?
C8 N1 C12 C14 -135.87(14) . . . . ?
C15 N1 C12 C14 46.75(18) . . . . ?
C8 N1 C12 C11 -17.81(15) . . . . ?
C15 N1 C12 C11 164.81(12) . . . . ?
C8 N1 C12 C13 102.40(15) . . . . ?
C15 N1 C12 C13 -74.98(17) . . . . ?
C9 C11 C12 N1 25.50(15) . . . . ?
C9 C11 C12 C14 145.53(13) . . . . ?
C9 C11 C12 C13 -93.64(15) . . . . ?
C8 N1 C15 C23 93.75(16) . . . . ?
C12 N1 C15 C23 -89.13(16) . . . . ?
C8 N1 C15 C16 -85.73(17) . . . . ?
C12 N1 C15 C16 91.40(16) . . . . ?
C23 C15 C16 C20 1.9(2) . . . . ?
N1 C15 C16 C20 -178.64(12) . . . . ?
C23 C15 C16 C17 -176.89(13) . . . . ?
N1 C15 C16 C17 2.6(2) . . . . ?
C20 C16 C17 C18 -60.88(18) . . . . ?
C15 C16 C17 C18 117.91(16) . . . . ?
C20 C16 C17 C19 60.75(18) . . . . ?
C15 C16 C17 C19 -120.46(16) . . . . ?
C15 C16 C20 C21 -0.1(2) . . . . ?
C17 C16 C20 C21 178.73(14) . . . . ?
C16 C20 C21 C22 -1.1(2) . . . . ?
C20 C21 C22 C23 0.7(2) . . . . ?
C21 C22 C23 C15 1.0(2) . . . . ?
C21 C22 C23 C24 -177.89(14) . . . . ?
C16 C15 C23 C22 -2.3(2) . . . . ?
N1 C15 C23 C22 178.20(12) . . . . ?
C16 C15 C23 C24 176.52(13) . . . . ?
N1 C15 C23 C24 -3.0(2) . . . . ?
C22 C23 C24 C25 67.26(18) . . . . ?
C15 C23 C24 C25 -111.59(16) . . . . ?
C22 C23 C24 C26 -55.40(18) . . . . ?
C15 C23 C24 C26 125.74(15) . . . . ?
C32 N3 B2 N2 166.89(14) . . . . ?
C31 N3 B2 N2 -29.1(2) . . . . ?
C32 N3 B2 B1\ -15.9(2) . . . . ?
C31 N3 B2 B1\ 148.03(14) . . . . ?
C30 N2 B2 N3 159.45(14) . . . . ?
C29 N2 B2 N3 -25.9(2) . . . . ?
C30 N2 B2 B1\ -17.8(2) . . . . ?
C29 N2 B2 B1\ 156.93(15) . . . . ?
C8 B1\ B2 N3 106.87(17) . . . . ?
Se1 B1\ B2 N3 -74.75(16) . . . . ?
C8 B1\ B2 N2 -75.96(19) . . . . ?
Se1 B1\ B2 N2 102.42(14) . . . . ?
C38 C33 C34 C35 1.2(2) . . . . ?
Se2 C33 C34 C35 179.04(13) . . . . ?
C33 C34 C35 C36 -1.1(3) . . . . ?
C34 C35 C36 C37 0.4(3) . . . . ?
C35 C36 C37 C38 0.2(3) . . . . ?
C34 C33 C38 C37 -0.7(2) . . . . ?
Se2 C33 C38 C37 -178.55(13) . . . . ?
C36 C37 C38 C33 0.0(3) . . . . ?
C41 N4 C40 B4 -17.0(2) . . . . ?
C53 N4 C40 B4 171.42(14) . . . . ?
C41 N4 C40 C57 164.39(12) . . . . ?
C53 N4 C40 C57 -7.23(16) . . . . ?
B3 B4 C40 N4 -162.86(14) . . . . ?
Se2 B4 C40 N4 9.9(2) . . . . ?
B3 B4 C40 C57 15.6(2) . . . . ?
Se2 B4 C40 C57 -171.66(11) . . . . ?
C40 N4 C41 C46 101.43(16) . . . . ?
C53 N4 C41 C46 -87.56(16) . . . . ?
C40 N4 C41 C42 -79.23(17) . . . . ?
C53 N4 C41 C42 91.78(16) . . . . ?
C46 C41 C42 C43 0.2(2) . . . . ?
N4 C41 C42 C43 -179.12(13) . . . . ?
C46 C41 C42 C50 -179.71(13) . . . . ?
N4 C41 C42 C50 1.0(2) . . . . ?
C41 C42 C43 C44 1.3(2) . . . . ?
C50 C42 C43 C44 -178.79(14) . . . . ?
C42 C43 C44 C45 -1.1(2) . . . . ?
C43 C44 C45 C46 -0.5(2) . . . . ?
C44 C45 C46 C41 2.0(2) . . . . ?
C44 C45 C46 C47 -177.54(14) . . . . ?
C42 C41 C46 C45 -1.8(2) . . . . ?
N4 C41 C46 C45 177.52(13) . . . . ?
C42 C41 C46 C47 177.67(13) . . . . ?
N4 C41 C46 C47 -3.0(2) . . . . ?
C45 C46 C47 C48 -60.44(17) . . . . ?
C41 C46 C47 C48 120.09(15) . . . . ?
C45 C46 C47 C49 61.73(18) . . . . ?
C41 C46 C47 C49 -117.74(16) . . . . ?
C43 C42 C50 C52 -68.83(18) . . . . ?
C41 C42 C50 C52 111.09(16) . . . . ?
C43 C42 C50 C51 53.78(19) . . . . ?
C41 C42 C50 C51 -126.29(15) . . . . ?
C40 N4 C53 C55 141.61(13) . . . . ?
C41 N4 C53 C55 -30.15(18) . . . . ?
C40 N4 C53 C56 21.61(15) . . . . ?
C41 N4 C53 C56 -150.15(13) . . . . ?
C40 N4 C53 C54 -96.26(15) . . . . ?
C41 N4 C53 C54 91.97(16) . . . . ?
N4 C53 C56 C57 -26.86(15) . . . . ?
C55 C53 C56 C57 -145.64(13) . . . . ?
C54 C53 C56 C57 91.82(15) . . . . ?
N4 C40 C57 C59 -126.86(14) . . . . ?
B4 C40 C57 C59 54.40(18) . . . . ?
N4 C40 C57 C58 111.12(15) . . . . ?
B4 C40 C57 C58 -67.62(19) . . . . ?
N4 C40 C57 C56 -10.49(15) . . . . ?
B4 C40 C57 C56 170.77(13) . . . . ?
C53 C56 C57 C59 141.74(14) . . . . ?
C53 C56 C57 C58 -98.24(15) . . . . ?
C53 C56 C57 C40 23.71(15) . . . . ?
C64 N6 B3 N5 167.45(15) . . . . ?
C63 N6 B3 N5 -23.1(3) . . . . ?
C64 N6 B3 B4 -13.2(2) . . . . ?
C63 N6 B3 B4 156.26(16) . . . . ?
C61 N5 B3 N6 162.08(15) . . . . ?
C62 N5 B3 N6 -25.3(2) . . . . ?
C61 N5 B3 B4 -17.2(2) . . . . ?
C62 N5 B3 B4 155.44(16) . . . . ?
C40 B4 B3 N6 88.75(18) . . . . ?
Se2 B4 B3 N6 -84.51(15) . . . . ?
C40 B4 B3 N5 -91.94(19) . . . . ?
Se2 B4 B3 N5 94.80(15) . . . . ?
